data_4506930
loop_
_publ_author_name
'Yang, Weiting'
'Guo, Min'
'Yi, Fei-Yan'
'Sun, Zhong-Ming'

_publ_section_title
;
 Construction of Three-Dimensional Cobalt(II)-Based Metal--Organic
 Frameworks by Synergy between Rigid and Semirigid Ligands
;
_journal_issue 11
_journal_name_full 'Crystal Growth &amp; Design'
_journal_page_first 5529
_journal_paper_doi 10.1021/cg301094h
_journal_volume 12
_journal_year 2012
_chemical_formula_sum 'C17.25 H13 Co0.5 N2 O3'
_chemical_formula_weight 325.76
_chemical_name_systematic
; 
 ? 
;
_space_group_IT_number 122
_symmetry_cell_setting tetragonal
_symmetry_space_group_name_Hall 'I -4 2bw'
_symmetry_space_group_name_H-M 'I -4 2 d'
_atom_sites_solution_hydrogens geom
_atom_sites_solution_primary direct
_atom_sites_solution_secondary difmap
_audit_creation_method SHELXL-97
_cell_angle_alpha 90.00
_cell_angle_beta 90.00
_cell_angle_gamma 90.00
_cell_formula_units_Z 16
_cell_length_a 26.658(2)
_cell_length_b 26.658(2)
_cell_length_c 8.4790(6)
_cell_measurement_reflns_used 4808
_cell_measurement_temperature 106(2)
_cell_measurement_theta_max 43.734
_cell_measurement_theta_min 4.832
_cell_volume 6025.6(8)
_computing_cell_refinement 'Bruker SMART'
_computing_data_collection 'Bruker SMART'
_computing_data_reduction 'Bruker SAINT'
_computing_molecular_graphics 'Bruker SHELXTL'
_computing_publication_material 'Bruker SHELXTL'
_computing_structure_refinement 'SHELXL-97 (Sheldrick, 1997)'
_computing_structure_solution 'SHELXS-97 (Sheldrick, 1990)'
_diffrn_ambient_temperature 106(2)
_diffrn_measured_fraction_theta_full 1.000
_diffrn_measured_fraction_theta_max 1.000
_diffrn_radiation_monochromator graphite
_diffrn_radiation_source 'fine-focus sealed tube'
_diffrn_radiation_type MoK\a
_diffrn_radiation_wavelength 0.71073
_diffrn_reflns_av_R_equivalents 0.0280
_diffrn_reflns_av_sigmaI/netI 0.0293
_diffrn_reflns_limit_h_max 32
_diffrn_reflns_limit_h_min -32
_diffrn_reflns_limit_k_max 23
_diffrn_reflns_limit_k_min -32
_diffrn_reflns_limit_l_max 10
_diffrn_reflns_limit_l_min -9
_diffrn_reflns_number 16328
_diffrn_reflns_theta_full 26.05
_diffrn_reflns_theta_max 26.05
_diffrn_reflns_theta_min 1.53
_exptl_absorpt_coefficient_mu 0.624
_exptl_absorpt_correction_T_max 0.098
_exptl_absorpt_correction_T_min 0.088
_exptl_absorpt_correction_type multi-scan
_exptl_absorpt_process_details sadabs
_exptl_crystal_colour purple
_exptl_crystal_density_diffrn 1.436
_exptl_crystal_density_method 'not measured'
_exptl_crystal_description block
_exptl_crystal_F_000 2688
_exptl_crystal_size_max 0.03
_exptl_crystal_size_mid 0.025
_exptl_crystal_size_min 0.02
_refine_diff_density_max 0.914
_refine_diff_density_min -0.619
_refine_diff_density_rms 0.107
_refine_ls_abs_structure_details 'Flack H D (1983), Acta Cryst. A39, 876-881'
_refine_ls_abs_structure_Flack 0.05(5)
_refine_ls_extinction_method none
_refine_ls_goodness_of_fit_ref 1.230
_refine_ls_hydrogen_treatment constr
_refine_ls_matrix_type full
_refine_ls_number_parameters 194
_refine_ls_number_reflns 2983
_refine_ls_number_restraints 6
_refine_ls_restrained_S_all 1.235
_refine_ls_R_factor_all 0.1116
_refine_ls_R_factor_gt 0.0949
_refine_ls_shift/su_max 0.003
_refine_ls_shift/su_mean 0.000
_refine_ls_structure_factor_coef Fsqd
_refine_ls_weighting_details 'calc w=1/[\s^2^(Fo^2^)+(0.2000P)^2^+0.0000P] where P=(Fo^2^+2Fc^2^)/3'
_refine_ls_weighting_scheme calc
_refine_ls_wR_factor_gt 0.2698
_refine_ls_wR_factor_ref 0.2952
_reflns_number_gt 2291
_reflns_number_total 2983
_reflns_threshold_expression >2sigma(I)
_cod_data_source_file cg301094h_si_001.cif
_cod_data_source_block 4
_cod_depositor_comments
;
The following automatic conversions were performed:

'_symmetry_cell_setting' value 'Tetragonal' changed to 'tetragonal'
according to /home/saulius/struct/CIF-dictionaries/cif_core.dic
dictionary named 'cif_core.dic' version 2.4.2 from 2011-04-26.

Automatic conversion script
Id: cif_fix_values 1891 2012-01-12 08:04:46Z andrius 
;
_cod_original_cell_volume 6025.7(8)
_cod_original_sg_symbol_H-M I-42d
_cod_original_formula_sum 'C17.25 H13 Co0.50 N2 O3'
_cod_database_code 4506930

loop_
_symmetry_equiv_pos_as_xyz
'x, y, z'
'-x, -y, z'
'y, -x, -z'
'-y, x, -z'
'-x+1/2, y, -z+3/4'
'x+1/2, -y, -z+3/4'
'-y+1/2, -x, z+3/4'
'y+1/2, x, z+3/4'
'x+1/2, y+1/2, z+1/2'
'-x+1/2, -y+1/2, z+1/2'
'y+1/2, -x+1/2, -z+1/2'
'-y+1/2, x+1/2, -z+1/2'
'-x+1, y+1/2, -z+5/4'
'x+1, -y+1/2, -z+5/4'
'-y+1, -x+1/2, z+5/4'
'y+1, x+1/2, z+5/4'

loop_
_atom_site_label
_atom_site_type_symbol
_atom_site_fract_x
_atom_site_fract_y
_atom_site_fract_z
_atom_site_U_iso_or_equiv
_atom_site_adp_type
_atom_site_occupancy
_atom_site_symmetry_multiplicity
_atom_site_calc_flag
_atom_site_refinement_flags
Co1 Co 0.45023(4) 0.7500 0.1250 0.0739(5) Uani 1 2 d S
O1 O 0.5342(2) 0.5615(3) 0.8205(9) 0.122(2) Uani 1 1 d .
O2 O 0.4619(3) 0.7278(2) 0.3487(8) 0.117(2) Uani 1 1 d .
O3 O 0.5099(2) 0.6866(4) 0.1910(8) 0.121(2) Uani 1 1 d .
C1 C 0.5000 0.5000 1.0000 0.092(4) Uani 1 4 d S
C2 C 0.4957(5) 0.5507(5) 0.9080(15) 0.142(5) Uani 1 1 d .
H2A H 0.4655 0.5495 0.8402 0.170 Uiso 1 1 calc R
H2B H 0.4908 0.5782 0.9851 0.170 Uiso 1 1 calc R
C3 C 0.5263(3) 0.5950(3) 0.7033(12) 0.098(2) Uani 1 1 d .
C4 C 0.5464(3) 0.5865(3) 0.5550(11) 0.094(2) Uani 1 1 d .
H4 H 0.5675 0.5582 0.5381 0.112 Uiso 1 1 calc R
C5 C 0.5364(3) 0.6177(3) 0.4350(10) 0.089(2) Uani 1 1 d .
H5 H 0.5490 0.6107 0.3324 0.107 Uiso 1 1 calc R
C6 C 0.5071(2) 0.6610(3) 0.4619(9) 0.0758(16) Uani 1 1 d .
C7 C 0.4898(3) 0.6720(3) 0.6097(11) 0.0858(19) Uani 1 1 d .
H7 H 0.4712 0.7019 0.6269 0.103 Uiso 1 1 calc R
C8 C 0.4994(3) 0.6398(4) 0.7348(11) 0.102(3) Uani 1 1 d .
H8 H 0.4883 0.6475 0.8384 0.122 Uiso 1 1 calc R
C9 C 0.4936(3) 0.6922(4) 0.3245(10) 0.091(2) Uani 1 1 d .
C10 C 0.3762(3) 0.7988(4) 0.3411(11) 0.100(2) Uani 1 1 d .
H10 H 0.3749 0.7677 0.3957 0.120 Uiso 1 1 calc R
C11 C 0.3940(3) 0.8559(3) 0.1767(8) 0.0837(19) Uani 1 1 d .
H11 H 0.4073 0.8731 0.0879 0.100 Uiso 1 1 calc R
C12 C 0.3653(3) 0.8766(3) 0.2868(10) 0.092(2) Uani 1 1 d .
H12 H 0.3554 0.9107 0.2938 0.111 Uiso 1 1 calc R
C13 C 0.3269(2) 0.8504(4) 0.5379(6) 0.124(3) Uani 1 1 d GU
C14 C 0.2799(3) 0.8728(4) 0.5299(7) 0.153(4) Uani 1 1 d GU
C15 C 0.2504(2) 0.8764(4) 0.6646(8) 0.164(5) Uani 1 1 d G
H15 H 0.2182 0.8917 0.6592 0.196 Uiso 1 1 calc R
C16 C 0.2680(2) 0.8577(4) 0.8073(6) 0.157(6) Uani 1 1 d G
C17 C 0.3150(2) 0.8354(4) 0.8153(6) 0.132(4) Uani 1 1 d G
H17 H 0.3270 0.8226 0.9129 0.159 Uiso 1 1 calc R
C18 C 0.34446(19) 0.8317(3) 0.6806(8) 0.116(3) Uani 1 1 d G
N1 N 0.4019(2) 0.8055(2) 0.2102(7) 0.0781(14) Uani 1 1 d .
N2 N 0.3529(2) 0.8386(3) 0.3884(9) 0.0912(18) Uani 1 1 d .

loop_
_atom_site_aniso_label
_atom_site_aniso_U_11
_atom_site_aniso_U_22
_atom_site_aniso_U_33
_atom_site_aniso_U_23
_atom_site_aniso_U_13
_atom_site_aniso_U_12
Co1 0.0734(7) 0.1030(9) 0.0452(6) 0.0014(6) 0.000 0.000
O1 0.098(4) 0.130(4) 0.137(6) 0.070(4) 0.018(4) 0.029(3)
O2 0.163(6) 0.104(4) 0.083(4) 0.002(3) -0.036(4) 0.043(4)
O3 0.091(4) 0.197(7) 0.074(4) 0.018(4) -0.023(3) 0.004(4)
C1 0.126(7) 0.126(7) 0.025(4) 0.000 0.000 0.000
C2 0.138(8) 0.180(10) 0.108(7) 0.020(7) 0.039(7) 0.082(8)
C3 0.074(4) 0.106(5) 0.114(6) 0.047(5) 0.006(4) 0.014(4)
C4 0.097(5) 0.088(4) 0.096(6) 0.002(4) -0.008(5) 0.013(4)
C5 0.092(5) 0.098(5) 0.077(4) -0.013(4) -0.002(4) 0.008(4)
C6 0.066(3) 0.084(4) 0.077(4) -0.006(3) -0.012(3) -0.001(3)
C7 0.091(4) 0.087(4) 0.079(5) 0.012(4) 0.000(4) 0.021(3)
C8 0.107(5) 0.112(6) 0.086(5) 0.034(5) 0.024(4) 0.036(5)
C9 0.086(4) 0.121(6) 0.065(4) 0.009(4) -0.026(4) -0.011(4)
C10 0.097(5) 0.112(5) 0.089(6) 0.020(5) 0.035(5) 0.002(4)
C11 0.080(4) 0.110(5) 0.062(3) 0.014(4) 0.008(3) -0.001(3)
C12 0.098(5) 0.103(5) 0.076(4) 0.005(4) 0.014(4) 0.010(4)
C13 0.085(5) 0.201(9) 0.087(5) 0.030(6) 0.033(4) 0.030(5)
C14 0.127(7) 0.232(10) 0.100(6) 0.031(7) 0.030(6) 0.025(7)
C15 0.108(6) 0.267(15) 0.115(9) 0.006(10) 0.027(7) 0.032(10)
C16 0.085(5) 0.311(18) 0.076(5) 0.035(9) 0.014(5) -0.006(8)
C17 0.089(6) 0.207(12) 0.101(7) -0.028(8) 0.018(5) -0.016(6)
C18 0.092(5) 0.153(8) 0.103(7) 0.027(6) 0.024(5) 0.009(5)
N1 0.083(3) 0.098(4) 0.053(3) 0.005(3) 0.011(2) -0.006(3)
N2 0.079(3) 0.121(4) 0.073(4) 0.011(4) 0.016(3) 0.010(3)

loop_
_atom_type_symbol
_atom_type_description
_atom_type_scat_dispersion_real
_atom_type_scat_dispersion_imag
_atom_type_scat_source
C C 0.0033 0.0016 'International Tables Vol C Tables 4.2.6.8 and 6.1.1.4'
H H 0.0000 0.0000 'International Tables Vol C Tables 4.2.6.8 and 6.1.1.4'
N N 0.0061 0.0033 'International Tables Vol C Tables 4.2.6.8 and 6.1.1.4'
O O 0.0106 0.0060 'International Tables Vol C Tables 4.2.6.8 and 6.1.1.4'
Co Co 0.3494 0.9721 'International Tables Vol C Tables 4.2.6.8 and 6.1.1.4'

loop_
_geom_angle_atom_site_label_1
_geom_angle_atom_site_label_2
_geom_angle_atom_site_label_3
_geom_angle
_geom_angle_site_symmetry_1
_geom_angle_site_symmetry_3
O2 Co1 O2 162.3(4) 14_464 .
O2 Co1 N1 102.3(2) 14_464 .
O2 Co1 N1 88.7(3) . .
O2 Co1 N1 88.7(3) 14_464 14_464
O2 Co1 N1 102.3(2) . 14_464
N1 Co1 N1 103.9(3) . 14_464
O2 Co1 O3 57.9(3) 14_464 14_464
O2 Co1 O3 109.1(3) . 14_464
N1 Co1 O3 89.5(3) . 14_464
N1 Co1 O3 146.2(3) 14_464 14_464
O2 Co1 O3 109.1(3) 14_464 .
O2 Co1 O3 57.9(3) . .
N1 Co1 O3 146.2(3) . .
N1 Co1 O3 89.5(3) 14_464 .
O3 Co1 O3 96.4(4) 14_464 .
C2 O1 C3 116.4(7) . .
C9 O2 Co1 99.6(6) . .
C9 O3 Co1 83.9(6) . .
C2 C1 C2 104.4(5) 3_567 2_665
C2 C1 C2 104.4(5) 3_567 .
C2 C1 C2 120.2(10) 2_665 .
C2 C1 C2 120.2(10) 3_567 4_657
C2 C1 C2 104.4(5) 2_665 4_657
C2 C1 C2 104.4(5) . 4_657
O1 C2 C1 114.7(6) . .
O1 C3 C4 120.0(8) . .
O1 C3 C8 119.7(9) . .
C4 C3 C8 120.3(7) . .
C5 C4 C3 120.7(8) . .
C4 C5 C6 119.6(8) . .
C7 C6 C5 120.7(7) . .
C7 C6 C9 121.4(7) . .
C5 C6 C9 117.9(8) . .
C8 C7 C6 120.4(7) . .
C7 C8 C3 118.0(8) . .
O3 C9 O2 118.1(8) . .
O3 C9 C6 125.2(9) . .
O2 C9 C6 116.7(8) . .
N2 C10 N1 113.6(8) . .
C12 C11 N1 110.2(7) . .
C11 C12 N2 106.0(7) . .
C14 C13 C18 120.0 . .
C14 C13 N2 118.2(5) . .
C18 C13 N2 120.8(5) . .
C15 C14 C13 120.0 . .
C14 C15 C16 120.0 . .
C15 C16 C17 120.0 . .
C15 C16 C16 116.9(8) . 5_556
C17 C16 C16 122.7(7) . 5_556
C18 C17 C16 120.0 . .
C17 C18 C13 120.0 . .
C10 N1 C11 102.9(7) . .
C10 N1 Co1 121.1(6) . .
C11 N1 Co1 135.0(5) . .
C10 N2 C12 107.1(6) . .
C10 N2 C13 131.7(7) . .
C12 N2 C13 119.7(7) . .

loop_
_geom_bond_atom_site_label_1
_geom_bond_atom_site_label_2
_geom_bond_distance
_geom_bond_site_symmetry_2
Co1 O2 2.011(7) 14_464
Co1 O2 2.011(7) .
Co1 N1 2.090(6) .
Co1 N1 2.090(6) 14_464
Co1 O3 2.387(9) 14_464
Co1 O3 2.387(9) .
O1 C2 1.297(13) .
O1 C3 1.352(9) .
O2 C9 1.289(12) .
O3 C9 1.221(12) .
C1 C2 1.566(13) 3_567
C1 C2 1.566(13) 2_665
C1 C2 1.566(13) .
C1 C2 1.566(13) 4_657
C3 C4 1.385(13) .
C3 C8 1.419(13) .
C4 C5 1.342(12) .
C5 C6 1.413(11) .
C6 C7 1.367(12) .
C6 C9 1.475(11) .
C7 C8 1.389(11) .
C10 N2 1.294(11) .
C10 N1 1.317(10) .
C11 C12 1.327(11) .
C11 N1 1.390(11) .
C12 N2 1.369(11) .
C13 C14 1.3900 .
C13 C18 1.3900 .
C13 N2 1.478(8) .
C14 C15 1.3900 .
C15 C16 1.3900 .
C16 C17 1.3900 .
C16 C16 1.494(8) 5_556
C17 C18 1.3900 .
